data_7244241
loop_
_publ_author_name
'Yamashita, Yutaro'
'Tashiro, Shohei'
'Shionoya, Mitsuhiko'

_publ_section_title
;
 Orientational isomerisation of guest molecules in equilibrium in a
 tubular host crystal formed via halogen and hydrogen bonding
;
_journal_name_full CrystEngComm
_journal_paper_doi 10.1039/D1CE01654G
_journal_year 2022
_chemical_formula_moiety 'Br, C7 H8 Br2 N, C0.5 H Cl'
_chemical_formula_sum 'C7.5 H9 Br3 Cl N'
_chemical_formula_weight 388.34
_space_group_crystal_system orthorhombic
_space_group_IT_number 56
_space_group_name_Hall '-P 2ab 2ac'
_space_group_name_H-M_alt 'P c c n'
_atom_sites_solution_hydrogens geom
_audit_creation_date 2021-11-24
_audit_creation_method
;
Olex2 1.2
(compiled May 18 2018 14:05:52 for OlexSys, GUI svn.r5506)
;
_audit_update_record
;
2021-11-26 deposited with the CCDC.	2022-01-18 downloaded from the CCDC.
;
_cell_angle_alpha 90
_cell_angle_beta 90
_cell_angle_gamma 90
_cell_formula_units_Z 8
_cell_length_a 23.3401(4)
_cell_length_b 11.5126(2)
_cell_length_c 8.92070(10)
_cell_measurement_reflns_used 4106
_cell_measurement_temperature 293
_cell_measurement_theta_max 71.7880
_cell_measurement_theta_min 4.2660
_cell_volume 2397.04(6)
_computing_cell_refinement 'CrysAlisPro 1.171.39.46e (Rigaku OD, 2018)'
_computing_data_collection 'CrysAlisPro 1.171.39.46e (Rigaku OD, 2018)'
_computing_data_reduction 'CrysAlisPro 1.171.39.46e (Rigaku OD, 2018)'
_computing_molecular_graphics 'Olex2 (Dolomanov et al., 2009)'
_computing_publication_material 'Olex2 (Dolomanov et al., 2009)'
_computing_structure_refinement 'ShelXL (Sheldrick, 2015)'
_diffrn_ambient_temperature 293
_diffrn_detector 'CCD plate'
_diffrn_measured_fraction_theta_full 0.997
_diffrn_measured_fraction_theta_max 0.978
_diffrn_measurement_details
;
List of Runs (angles in degrees, time in seconds):

  # Type    Start    End  Width  t~exp~   \w     \q     \k     \f   Frames
#--------------------------------------------------------------------------
  1  \w    -12.00  20.00   0.50    0.76    --    0.00  38.00   0.00   64
  2  \w    -48.00  19.00   0.50    0.76    --    0.00 -19.00 120.00  134
  3  \w     98.00 185.00   0.50    3.05    --   95.70  45.00 -30.00  174
  4  \w     30.00 124.00   0.50    3.05    --   95.70 -61.00 -60.00  188
  5  \w     69.00 160.00   0.50    3.05    --   95.70  45.00 -90.00  182
  6  \w    141.00 176.00   0.50    3.05    --   95.70  45.00-180.00   70
  7  \w     80.00 159.00   0.50    3.05    --   95.70  61.00-150.00  158
;
_diffrn_measurement_device 'four-circle diffractometer'
_diffrn_measurement_device_type 'XtaLAB AFC12 (RINC): Kappa single'
_diffrn_measurement_method '\w scans'
_diffrn_orient_matrix_type 'CrysAlisPro convention (1999,Acta A55,543-557)'
_diffrn_orient_matrix_UB_11 0.0383150000
_diffrn_orient_matrix_UB_12 -0.0802891000
_diffrn_orient_matrix_UB_13 -0.0950459000
_diffrn_orient_matrix_UB_21 -0.0536472000
_diffrn_orient_matrix_UB_22 -0.0627314000
_diffrn_orient_matrix_UB_23 -0.0597674000
_diffrn_orient_matrix_UB_31 -0.0032236000
_diffrn_orient_matrix_UB_32 0.0868520000
_diffrn_orient_matrix_UB_33 -0.1311041000
_diffrn_radiation_monochromator mirror
_diffrn_radiation_probe x-ray
_diffrn_radiation_type CuK\a
_diffrn_radiation_wavelength 1.54184
_diffrn_reflns_av_R_equivalents 0.0217
_diffrn_reflns_av_unetI/netI 0.0251
_diffrn_reflns_Laue_measured_fraction_full 0.997
_diffrn_reflns_Laue_measured_fraction_max 0.978
_diffrn_reflns_limit_h_max 27
_diffrn_reflns_limit_h_min -28
_diffrn_reflns_limit_k_max 12
_diffrn_reflns_limit_k_min -14
_diffrn_reflns_limit_l_max 7
_diffrn_reflns_limit_l_min -10
_diffrn_reflns_number 7426
_diffrn_reflns_point_group_measured_fraction_full 0.997
_diffrn_reflns_point_group_measured_fraction_max 0.978
_diffrn_reflns_theta_full 67.684
_diffrn_reflns_theta_max 72.006
_diffrn_reflns_theta_min 3.788
_diffrn_source 'Rotating-anode X-ray tube (dual wavelength)'
_diffrn_source_type 'Rigaku (Cu) X-ray DW Source'
_exptl_absorpt_coefficient_mu 14.182
_exptl_absorpt_correction_T_max 1.00000
_exptl_absorpt_correction_T_min 0.63007
_exptl_absorpt_correction_type multi-scan
_exptl_absorpt_process_details
;
CrysAlisPro 1.171.39.46e (Rigaku Oxford Diffraction, 2018)
Empirical absorption correction using spherical harmonics,
 implemented in SCALE3 ABSPACK scaling algorithm.
;
_exptl_crystal_colour colourless
_exptl_crystal_colour_primary colourless
_exptl_crystal_density_diffrn 2.152
_exptl_crystal_description plate
_exptl_crystal_F_000 1464
_exptl_crystal_size_max 0.07
_exptl_crystal_size_mid 0.04
_exptl_crystal_size_min 0.02
_refine_diff_density_max 1.198
_refine_diff_density_min -1.255
_refine_diff_density_rms 0.111
_refine_ls_extinction_method none
_refine_ls_goodness_of_fit_ref 1.075
_refine_ls_hydrogen_treatment constr
_refine_ls_matrix_type full
_refine_ls_number_parameters 114
_refine_ls_number_reflns 2302
_refine_ls_number_restraints 0
_refine_ls_restrained_S_all 1.075
_refine_ls_R_factor_all 0.0434
_refine_ls_R_factor_gt 0.0393
_refine_ls_shift/su_max 0.000
_refine_ls_shift/su_mean 0.000
_refine_ls_structure_factor_coef Fsqd
_refine_ls_weighting_details 'w=1/[\s^2^(Fo^2^)+(0.0519P)^2^+6.5271P] where P=(Fo^2^+2Fc^2^)/3'
_refine_ls_weighting_scheme calc
_refine_ls_wR_factor_gt 0.1055
_refine_ls_wR_factor_ref 0.1085
_reflns_Friedel_coverage 0.000
_reflns_number_gt 2054
_reflns_number_total 2302
_reflns_threshold_expression 'I > 2\s(I)'
_cod_data_source_file d1ce01654g2.cif
_cod_data_source_block DCM_293K
_cod_original_formula_sum 'C7.50 H9 Br3 Cl N'
_cod_database_code 7244241
_shelx_shelxl_version_number 2017/1
_chemical_oxdiff_formula CHNBrCl
_shelx_space_group_comment
;
The symmetry employed for this shelxl refinement is uniquely defined
by the following loop, which should always be used as a source of
symmetry information in preference to the above space-group names.
They are only intended as comments.
;
_shelx_estimated_absorpt_t_max 0.765
_shelx_estimated_absorpt_t_min 0.437
_reflns_odcompleteness_completeness 99.88
_reflns_odcompleteness_iscentric 1
_reflns_odcompleteness_theta 66.97
_olex2_refinement_description
;
1. Fixed Uiso
 At 1.2 times of:
  All C(H) groups, All C(H,H) groups, All N(H) groups
2. Others
 Fixed Sof: H1GA(0.5) H1GB(0.5)
3.a Secondary CH2 refined with riding coordinates:
 C7(H7A,H7B), C1(H1A,H1B), C1G(H1GA,H1GB)
3.b Aromatic/amide H refined with riding coordinates:
 N1(H1), C4(H4), C6(H6), C3(H3)
;
_olex2_submission_special_instructions 'No special instructions were received'
_oxdiff_exptl_absorpt_empirical_details
;
Empirical correction (ABSPACK) includes:
- Absorption correction using spherical harmonics
- Frame scaling
;
_oxdiff_exptl_absorpt_empirical_full_max 1.598
_oxdiff_exptl_absorpt_empirical_full_min 0.549

loop_
_space_group_symop_operation_xyz
'x, y, z'
'-x+1/2, -y+1/2, z'
'-x, y+1/2, -z+1/2'
'x+1/2, -y, -z+1/2'
'-x, -y, -z'
'x-1/2, y-1/2, -z'
'x, -y-1/2, z-1/2'
'-x-1/2, y, z-1/2'

loop_
_atom_site_label
_atom_site_type_symbol
_atom_site_fract_x
_atom_site_fract_y
_atom_site_fract_z
_atom_site_U_iso_or_equiv
_atom_site_adp_type
_atom_site_occupancy
_atom_site_site_symmetry_order
_atom_site_calc_flag
_atom_site_refinement_flags_posn
_atom_site_refinement_flags_adp
_atom_site_refinement_flags_occupancy
_atom_site_disorder_assembly
_atom_site_disorder_group
Br3 Br 0.40887(2) 0.36971(5) 0.63627(5) 0.04788(18) Uani 1 1 d . . . . .
Br2 Br 0.44618(2) 0.82591(5) 0.10726(6) 0.05254(18) Uani 1 1 d . . . . .
Br1 Br 0.23999(3) 0.42306(7) 0.03786(8) 0.0767(2) Uani 1 1 d . . . . .
N1 N 0.40946(18) 0.4553(4) 0.2966(4) 0.0470(9) Uani 1 1 d . . . . .
H1 H 0.412821 0.430712 0.387190 0.056 Uiso 1 1 calc R . . . .
C5 C 0.44063(19) 0.5800(4) 0.1045(5) 0.0377(9) Uani 1 1 d . . . . .
C4 C 0.4459(2) 0.5367(4) 0.2479(5) 0.0427(10) Uani 1 1 d . . . . .
H4 H 0.474664 0.564036 0.310662 0.051 Uiso 1 1 calc R . . . .
C6 C 0.39749(19) 0.5345(4) 0.0133(5) 0.0404(10) Uani 1 1 d . . . . .
H6 H 0.393029 0.562596 -0.083739 0.048 Uiso 1 1 calc R . . . .
C2 C 0.3615(2) 0.4490(4) 0.0649(5) 0.0433(10) Uani 1 1 d . . . . .
C3 C 0.3687(2) 0.4113(4) 0.2118(6) 0.0454(11) Uani 1 1 d . . . . .
H3 H 0.344468 0.354585 0.250490 0.054 Uiso 1 1 calc R . . . .
C7 C 0.4793(2) 0.6753(4) 0.0532(6) 0.0451(10) Uani 1 1 d . . . . .
H7A H 0.484332 0.670934 -0.054619 0.054 Uiso 1 1 calc R . . . .
H7B H 0.516654 0.666886 0.099848 0.054 Uiso 1 1 calc R . . . .
C1 C 0.3170(2) 0.3932(6) -0.0318(7) 0.0646(16) Uani 1 1 d . . . . .
H1A H 0.323420 0.310027 -0.033938 0.077 Uiso 1 1 calc R . . . .
H1B H 0.320838 0.422158 -0.133423 0.077 Uiso 1 1 calc R . . . .
Cl1G Cl 0.31104(12) 0.7781(3) -0.1630(5) 0.1484(11) Uani 1 1 d . . . . .
C1G C 0.250000 0.750000 -0.2673(18) 0.251(16) Uani 1 2 d S T P . .
H1GA H 0.257418 0.683727 -0.331590 0.301 Uiso 0.5 1 calc R . . . .
H1GB H 0.242582 0.816271 -0.331595 0.301 Uiso 0.5 1 calc R . . . .

loop_
_atom_site_aniso_label
_atom_site_aniso_U_11
_atom_site_aniso_U_22
_atom_site_aniso_U_33
_atom_site_aniso_U_23
_atom_site_aniso_U_13
_atom_site_aniso_U_12
Br3 0.0437(3) 0.0611(3) 0.0389(3) 0.0092(2) 0.00064(19) -0.0070(2)
Br2 0.0626(4) 0.0444(3) 0.0506(3) 0.0013(2) 0.0078(2) -0.0042(2)
Br1 0.0474(4) 0.1062(6) 0.0766(4) -0.0222(4) -0.0030(3) -0.0001(3)
N1 0.054(2) 0.051(2) 0.0361(19) 0.0105(17) 0.0043(17) 0.0062(19)
C5 0.039(2) 0.038(2) 0.036(2) -0.0013(17) 0.0037(17) 0.0018(18)
C4 0.042(2) 0.048(2) 0.038(2) -0.002(2) -0.0048(18) 0.001(2)
C6 0.042(2) 0.048(2) 0.031(2) -0.0008(19) -0.0002(17) 0.001(2)
C2 0.039(2) 0.052(3) 0.039(2) -0.010(2) 0.0058(19) -0.003(2)
C3 0.048(3) 0.039(2) 0.050(3) 0.001(2) 0.012(2) -0.002(2)
C7 0.046(2) 0.045(2) 0.044(2) -0.001(2) 0.007(2) -0.005(2)
C1 0.050(3) 0.087(4) 0.058(3) -0.027(3) 0.010(2) -0.018(3)
Cl1G 0.0946(16) 0.168(3) 0.183(3) 0.015(3) 0.0303(19) 0.0076(18)
C1G 0.47(5) 0.23(3) 0.060(8) 0.000 0.000 -0.09(3)

loop_
_atom_type_symbol
_atom_type_description
_atom_type_scat_dispersion_real
_atom_type_scat_dispersion_imag
_atom_type_scat_source
C C 0.0181 0.0091 'International Tables Vol C Tables 4.2.6.8 and 6.1.1.4'
H H 0.0000 0.0000 'International Tables Vol C Tables 4.2.6.8 and 6.1.1.4'
Br Br -0.6763 1.2805 'International Tables Vol C Tables 4.2.6.8 and 6.1.1.4'
Cl Cl 0.3639 0.7018 'International Tables Vol C Tables 4.2.6.8 and 6.1.1.4'
N N 0.0311 0.0180 'International Tables Vol C Tables 4.2.6.8 and 6.1.1.4'

loop_
_geom_angle_atom_site_label_1
_geom_angle_atom_site_label_2
_geom_angle_atom_site_label_3
_geom_angle
_geom_angle_site_symmetry_1
_geom_angle_site_symmetry_3
_geom_angle_publ_flag
C4 N1 H1 118.6 . . ?
C3 N1 H1 118.6 . . ?
C3 N1 C4 122.8(4) . . ?
C4 C5 C6 118.0(4) . . ?
C4 C5 C7 119.8(4) . . ?
C6 C5 C7 122.2(4) . . ?
N1 C4 C5 119.9(4) . . ?
N1 C4 H4 120.0 . . ?
C5 C4 H4 120.0 . . ?
C5 C6 H6 119.5 . . ?
C2 C6 C5 121.0(4) . . ?
C2 C6 H6 119.5 . . ?
C6 C2 C3 117.8(4) . . ?
C6 C2 C1 122.7(5) . . ?
C3 C2 C1 119.6(5) . . ?
N1 C3 C2 120.5(4) . . ?
N1 C3 H3 119.7 . . ?
C2 C3 H3 119.7 . . ?
Br2 C7 H7A 109.7 . . ?
Br2 C7 H7B 109.7 . . ?
C5 C7 Br2 109.6(3) . . ?
C5 C7 H7A 109.7 . . ?
C5 C7 H7B 109.7 . . ?
H7A C7 H7B 108.2 . . ?
Br1 C1 H1A 109.1 . . ?
Br1 C1 H1B 109.1 . . ?
C2 C1 Br1 112.7(4) . . ?
C2 C1 H1A 109.1 . . ?
C2 C1 H1B 109.1 . . ?
H1A C1 H1B 107.8 . . ?
Cl1G C1G Cl1G 115.0(9) . 2_565 ?
Cl1G C1G H1GA 108.5 2_565 . ?
Cl1G C1G H1GA 108.5 . . ?
Cl1G C1G H1GB 108.5 2_565 . ?
Cl1G C1G H1GB 108.5 . . ?
H1GA C1G H1GB 107.5 . . ?

loop_
_geom_bond_atom_site_label_1
_geom_bond_atom_site_label_2
_geom_bond_distance
_geom_bond_site_symmetry_2
_geom_bond_publ_flag
Br2 C7 1.959(5) . ?
Br1 C1 1.932(6) . ?
N1 H1 0.8600 . ?
N1 C4 1.337(6) . ?
N1 C3 1.318(7) . ?
C5 C4 1.378(6) . ?
C5 C6 1.396(6) . ?
C5 C7 1.494(6) . ?
C4 H4 0.9300 . ?
C6 H6 0.9300 . ?
C6 C2 1.373(7) . ?
C2 C3 1.390(7) . ?
C2 C1 1.496(7) . ?
C3 H3 0.9300 . ?
C7 H7A 0.9700 . ?
C7 H7B 0.9700 . ?
C1 H1A 0.9700 . ?
C1 H1B 0.9700 . ?
Cl1G C1G 1.732(9) . ?
C1G H1GA 0.9700 . ?
C1G H1GB 0.9700 . ?

loop_
_geom_torsion_atom_site_label_1
_geom_torsion_atom_site_label_2
_geom_torsion_atom_site_label_3
_geom_torsion_atom_site_label_4
_geom_torsion
_geom_torsion_site_symmetry_1
_geom_torsion_site_symmetry_2
_geom_torsion_site_symmetry_3
_geom_torsion_site_symmetry_4
_geom_torsion_publ_flag
C5 C6 C2 C3 1.5(7) . . . . ?
C5 C6 C2 C1 -176.5(5) . . . . ?
C4 N1 C3 C2 -0.3(7) . . . . ?
C4 C5 C6 C2 -0.3(7) . . . . ?
C4 C5 C7 Br2 -87.2(5) . . . . ?
C6 C5 C4 N1 -1.3(7) . . . . ?
C6 C5 C7 Br2 90.8(5) . . . . ?
C6 C2 C3 N1 -1.3(7) . . . . ?
C6 C2 C1 Br1 -116.0(5) . . . . ?
C3 N1 C4 C5 1.6(7) . . . . ?
C3 C2 C1 Br1 66.0(6) . . . . ?
C7 C5 C4 N1 176.7(4) . . . . ?
C7 C5 C6 C2 -178.3(4) . . . . ?
C1 C2 C3 N1 176.8(5) . . . . ?
